data_2101772
loop_
_publ_author_name
'Marsh, R. E.'

_publ_section_title
;
 The perils of <i>Cc</i> revisited
;
_journal_issue 2
_journal_name_full 'Acta Crystallographica Section B'
_journal_page_first 317
_journal_page_last 322
_journal_paper_doi 10.1107/S010876819601381X
_journal_volume 53
_journal_year 1997
_chemical_formula_moiety 'C16 H28 O4 Ni'
_chemical_formula_sum 'C16 H28 Ni O4'
_space_group_IT_number 15
_symmetry_cell_setting monoclinic
_symmetry_space_group_name_Hall '-C 2yc'
_symmetry_space_group_name_H-M 'C 1 2/c 1'
_audit_creation_method CSD-QUEST3D-V5
_cell_angle_alpha 90
_cell_angle_beta 108.64(3)
_cell_angle_gamma 90
_cell_formula_units_Z 4
_cell_length_a 15.524(3)
_cell_length_b 8.520(2)
_cell_length_c 15.588(3)
_cell_volume 1953.6(8)
_cod_data_source_file an0533.cif
_cod_data_source_block CSD_CIF_MIF_LEWZAO01
_cod_depositor_comments
;

  Added moiety chemical formula from Marsh (1997) paper. The summary
  chemical formula is calculated from moiety formula using 'AdHocParser'
  (svn://www.crystallography.net/cod-tools/trunk/Formulae/AdHocParser.yp,
  revision 1441.)

  Removing 24 atoms which were symmetric equivalents of the atoms from
  the asymmetric unit.

  Andrius Merkys
  2013-11-06
;
_cod_original_sg_symbol_H-M 'C 2/c'
_cod_database_code 2101772

loop_
_symmetry_equiv_pos_as_xyz
x,y,z
-x,y,1/2-z
1/2+x,1/2+y,z
1/2-x,1/2+y,1/2-z
-x,-y,-z
x,-y,-1/2+z
-1/2-x,-1/2-y,-z
-1/2+x,-1/2-y,-1/2+z

loop_
_atom_site_label
_atom_site_fract_x
_atom_site_fract_y
_atom_site_fract_z
_atom_site_type_symbol
Ni1 .0 .0465 .25 Ni
C1 -.0090 .2533 .2070 C
C2 -.0281 .3273 .1170 C
C3 -.1244 .2922 .0597 C
C4 .0402 .2752 .0727 C
O1 -.0214 .4951 .1272 O
C5 .0404 -.1600 .2564 C
C6 .1330 -.2324 .2776 C
C7 .1906 -.1973 .3744 C
C8 .1794 -.1810 .2103 C
O2 .1246 -.4004 .2709 O
H1 -.1650 .3264 .0898 H
H2 -.1314 .1831 .0494 H
H3 -.1382 .3446 .0034 H
H4 .0353 .1662 .0621 H
H5 .0990 .2988 .1108 H
H6 .0297 .3274 .0170 H
H7 -.0134 .5235 .1604 H
H8 .2012 -.0897 .3810 H
H9 .2462 -.2500 .3884 H
H10 .1608 -.2300 .4150 H
H11 .2362 -.2317 .2232 H
H12 .1886 -.0713 .2140 H
H13 .1429 -.2074 .1509 H
H14 .0948 -.4330 .2528 H

loop_
_atom_type_symbol
C
H
Ni
O
